data_2102364
loop_
_publ_author_name
'Marsh, Richard E.'

_publ_section_title
;
 Space group <i>Cc</i>: an update
;
_journal_issue 2
_journal_name_full 'Acta Crystallographica Section B'
_journal_page_first 252
_journal_page_last 253
_journal_paper_doi 10.1107/S0108768104003878
_journal_volume 60
_journal_year 2004
_chemical_formula_moiety 'C84 H80 N8 O8, 3(C3 H6 O)'
_chemical_formula_sum 'C93 H98 N8 O11'
_space_group_crystal_system monoclinic
_space_group_IT_number 15
_symmetry_space_group_name_H-M 'C 1 2/c 1'
_audit_creation_method CRYM
_cell_angle_alpha 90
_cell_angle_beta 109.07
_cell_angle_gamma 90
_cell_formula_units_Z 4
_cell_length_a 19.5890
_cell_length_b 18.1670
_cell_length_c 24.5500
_cell_volume 8257.222
_cod_data_source_file bk0142.cif
_cod_data_source_block KAJFAC
_cod_depositor_comments
;
 Adding the _cell_formula_units_Z data item.

 Antanas Vaitkus,
 2017-08-05

  Added moiety chemical formula from Marsh (2004) paper.
  The summary chemical formula is calculated from moiety formula using
  AdHocParser
  (svn://www.crystallography.net/cod-tools/trunk/Formulae/AdHocParser.yp,
  revision 1441.)

  Andrius Merkys
  2013-11-11
;
_cod_original_sg_symbol_H-M C2/c
_cod_database_code 2102364

loop_
_atom_site_label
_atom_site_type_symbol
_atom_site_fract_x
_atom_site_fract_y
_atom_site_fract_z
O1 O -0.10680 0.20230 0.41560
C1 C -0.12970 0.13320 0.39310
N1 N -0.10300 0.07475 0.42215
C2 C -0.12600 0.00985 0.39690
C3 C -0.09835 -0.05665 0.42890
C4 C -0.12130 -0.12340 0.40105
C5 C -0.17110 -0.12585 0.34530
C6 C -0.19810 -0.06455 0.31435
C7 C -0.17605 0.00345 0.34260
N2 N -0.20665 0.06755 0.31355
C8 C -0.18295 0.12825 0.33895
O2 O -0.21400 0.19455 0.31470
C9 C -0.19440 0.22180 0.26625
C10 C -0.22360 0.18115 0.21380
C11 C -0.20520 0.21245 0.16760
C12 C -0.16435 0.27515 0.17205
C13 C -0.13705 0.31155 0.22540
C14 C -0.15225 0.28215 0.27395
C15 C -0.12195 0.31885 0.33560
C16 C -0.11760 0.40225 0.32815
C17 C -0.09615 0.44270 0.38870
C18 C -0.08800 0.52570 0.37840
C19 C -0.06875 0.56825 0.43470
C20 C -0.06740 0.65830 0.43470
C21 C -0.03010 0.67865 0.42790
O3 O -0.23475 0.17785 0.11420
C22 C -0.20195 0.11435 0.10575
N3 N -0.21520 0.05300 0.12925
C23 C -0.18215 -0.00820 0.11755
C24 C -0.19625 -0.07615 0.14385
C25 C -0.16475 -0.13965 0.13020
C26 C -0.12000 -0.13800 0.09600
C27 C -0.10395 -0.07175 0.07015
C28 C -0.13885 -0.00645 0.08325
N4 N -0.12795 0.05770 0.05945
C29 C -0.15790 0.11535 0.07200
O4 O -0.14960 0.18205 0.04730
C30 C -0.07990 0.21650 0.07605
C31 C -0.02170 0.19000 0.06735
C32 C 0.04255 0.22585 0.09600
C33 C 0.04790 0.28450 0.13400
C34 C -0.01535 0.30855 0.14090
C35 C -0.08165 0.27685 0.11260
C36 C -0.15335 0.30560 0.11720
C37 C -0.15520 0.39255 0.11595
C38 C -0.15875 0.41940 0.05580
C39 C -0.17520 0.49545 0.04735
C40 C -0.18260 0.54415 0.03955
C41 C -0.19315 0.62820 0.03945
C42 C -0.19130 0.66960 0.04140
O9 O -0.50000 -0.03020 0.25000
C85 C -0.50000 0.03340 0.25000
C86 C -0.42990 0.06260 0.26800
